data_2106728
loop_
_publ_author_name
'Sudarsanan, K.'

_publ_section_title
;
 Manganese bromide tetrahydrate
;
_journal_name_full 'Acta Crystallographica B (24,1968-38,1982)'
_journal_page_first 2720
_journal_page_last 2721
_journal_volume 31
_journal_year 1975
_chemical_formula_sum 'Br2 H8 Mn O4'
_chemical_name_systematic 'Mn Br2 (H2 O)4'
_space_group_IT_number 14
_symmetry_space_group_name_Hall '-P 2yn'
_symmetry_space_group_name_H-M 'P 1 21/n 1'
_cell_angle_alpha 90
_cell_angle_beta 99.43
_cell_angle_gamma 90
_cell_formula_units_Z 4
_cell_length_a 11.668
_cell_length_b 9.824
_cell_length_c 6.316
_cell_volume 714.197
_citation_journal_id_ASTM ACBCAR
_cod_data_source_file Sudarsanan_ACBCAR_1975_96.cif
_cod_data_source_block H8Br2Mn1O4
_cod_original_cell_volume 714.1971
_cod_original_sg_symbol_Hall '-P 2ybc (x-z,y,z)'
_cod_original_formula_sum 'H8 Br2 Mn1 O4'
_cod_database_code 2106728

loop_
_symmetry_equiv_pos_as_xyz
x,y,z
-x+1/2,y+1/2,-z+1/2
-x,-y,-z
x-1/2,-y-1/2,z-1/2

loop_
_atom_site_label
_atom_site_type_symbol
_atom_site_fract_x
_atom_site_fract_y
_atom_site_fract_z
_atom_site_occupancy
_atom_site_U_iso_or_equiv
H8 H+1 0.3717 0.9616 0.8797 1 0.0
Mn1 Mn+2 0.234 0.1641 0.9851 1 0.0
Br2 Br-1 0.3861 0.3635 0.0364 1 0.0
H2 H+1 0.2863 0.0284 0.353 1 0.0
H4 H+1 0.209 0.206 0.5483 1 0.0
O4 O-2 0.3649 0.0315 0.8711 1 0.0
O2 O-2 0.1672 0.2204 0.652 1 0.0
O3 O-2 0.1334 0.9766 0.9625 1 0.0
Br1 Br-1 0.0609 0.3078 0.0965 1 0.0
H3 H+1 0.0806 0.1923 0.618 1 0.0
O1 O-2 0.2989 0.1107 0.3248 1 0.0
H7 H+1 0.4454 0.053 0.7967 1 0.0
H6 H+1 0.1018 0.9408 0.0581 1 0.0
H5 H+1 0.1008 0.9308 0.823 1 0.0
H1 H+1 0.3889 0.1667 0.3693 1 0.0
